data_4518807
loop_
_publ_author_name
'Zheng, Yue'
'Qi, Xiujuan'
'Chen, Sitong'
'Song, Siwei'
'Zhang, Yaping'
'Wang, Kangcai'
'Zhang, Qinghua'

_publ_section_title
;
 Self-Assembly of Nitrogen-Rich Heterocyclic Compounds with Oxidants for
 the Development of High-Energy Materials.
;
_journal_issue 24
_journal_name_full 'ACS applied materials &amp; interfaces'
_journal_page_first 28390
_journal_page_last 28397
_journal_paper_doi 10.1021/acsami.1c07558
_journal_volume 13
_journal_year 2021
_chemical_formula_moiety 'C4 H4 N8 O, 0.5&#x00A3;&#x00A8;H2 O2&#x00A3;&#x00A9;'
_chemical_formula_sum 'C4 H5 N8 O3'
_chemical_formula_weight 213.16
_space_group_crystal_system triclinic
_space_group_IT_number 2
_space_group_name_Hall '-P 1'
_space_group_name_H-M_alt 'P -1'
_atom_sites_solution_hydrogens mixed
_atom_sites_solution_primary dual
_audit_creation_date 2020-09-25
_audit_creation_method
;
Olex2 1.2
(compiled 2018.05.29 svn.r3508 for OlexSys, GUI svn.r5506)
;
_cell_angle_alpha 82.558(3)
_cell_angle_beta 84.650(3)
_cell_angle_gamma 70.411(3)
_cell_formula_units_Z 2
_cell_length_a 5.0497(2)
_cell_length_b 6.4021(2)
_cell_length_c 12.9263(5)
_cell_measurement_reflns_used 5704
_cell_measurement_temperature 295
_cell_measurement_theta_max 75.5780
_cell_measurement_theta_min 3.4470
_cell_volume 389.83(3)
_computing_molecular_graphics 'Olex2 (Dolomanov et al., 2009)'
_computing_publication_material 'Olex2 (Dolomanov et al., 2009)'
_computing_structure_refinement 'ShelXL (Sheldrick, 2015)'
_computing_structure_solution 'ShelXT (Sheldrick, 2015)'
_diffrn_ambient_temperature 295
_diffrn_measured_fraction_theta_full 1.000
_diffrn_measured_fraction_theta_max 0.984
_diffrn_measurement_device_type 'Bruker APEX-II CCD'
_diffrn_measurement_method '\f and \w scans'
_diffrn_radiation_type CuK\a
_diffrn_radiation_wavelength 1.54178
_diffrn_reflns_av_R_equivalents 0.0401
_diffrn_reflns_av_unetI/netI 0.0269
_diffrn_reflns_Laue_measured_fraction_full 1.000
_diffrn_reflns_Laue_measured_fraction_max 0.984
_diffrn_reflns_limit_h_max 6
_diffrn_reflns_limit_h_min -6
_diffrn_reflns_limit_k_max 8
_diffrn_reflns_limit_k_min -8
_diffrn_reflns_limit_l_max 14
_diffrn_reflns_limit_l_min -16
_diffrn_reflns_number 10701
_diffrn_reflns_point_group_measured_fraction_full 1.000
_diffrn_reflns_point_group_measured_fraction_max 0.984
_diffrn_reflns_theta_full 67.679
_diffrn_reflns_theta_max 77.170
_diffrn_reflns_theta_min 3.453
_diffrn_standards_number 0
_exptl_absorpt_coefficient_mu 1.364
_exptl_absorpt_correction_T_max 0.791
_exptl_absorpt_correction_T_min 0.772
_exptl_absorpt_correction_type multi-scan
_exptl_absorpt_process_details
;
CrysAlisPro 1.171.40.50a (Rigaku Oxford Diffraction, 2019)
Empirical absorption correction using spherical harmonics,
 implemented in SCALE3 ABSPACK scaling algorithm.
;
_exptl_crystal_colour 'clear whiteish colourless'
_exptl_crystal_colour_lustre clear
_exptl_crystal_colour_modifier whiteish
_exptl_crystal_colour_primary colourless
_exptl_crystal_density_diffrn 1.816
_exptl_crystal_description block
_exptl_crystal_F_000 218
_exptl_crystal_size_max 0.22
_exptl_crystal_size_mid 0.2
_exptl_crystal_size_min 0.18
_refine_diff_density_max 0.225
_refine_diff_density_min -0.322
_refine_diff_density_rms 0.058
_refine_ls_extinction_method none
_refine_ls_goodness_of_fit_ref 1.085
_refine_ls_hydrogen_treatment mixed
_refine_ls_matrix_type full
_refine_ls_number_parameters 158
_refine_ls_number_reflns 1627
_refine_ls_number_restraints 20
_refine_ls_restrained_S_all 1.117
_refine_ls_R_factor_all 0.0452
_refine_ls_R_factor_gt 0.0401
_refine_ls_shift/su_max 0.000
_refine_ls_shift/su_mean 0.000
_refine_ls_structure_factor_coef Fsqd
_refine_ls_weighting_details 'w=1/[\s^2^(Fo^2^)+(0.0732P)^2^+0.0735P] where P=(Fo^2^+2Fc^2^)/3'
_refine_ls_weighting_scheme calc
_refine_ls_wR_factor_gt 0.1137
_refine_ls_wR_factor_ref 0.1191
_reflns_Friedel_coverage 0.000
_reflns_number_gt 1438
_reflns_number_total 1627
_reflns_threshold_expression 'I > 2\s(I)'
_cod_data_source_file am1c07558_si_002.cif
_cod_data_source_block compound1
_cod_depositor_comments 'Adding full bibliography for 4518807--4518809.cif.'
_cod_database_code 4518807
_shelx_shelxl_version_number 2014/7
_shelx_space_group_comment
;
The symmetry employed for this shelxl refinement is uniquely defined
by the following loop, which should always be used as a source of
symmetry information in preference to the above space-group names.
They are only intended as comments.
;
_shelx_estimated_absorpt_t_max 0.791
_shelx_estimated_absorpt_t_min 0.753
_olex2_refinement_description
;
1. Fixed Uiso
 At 1.2 times of:
  All N(H,H) groups
2. Restrained distances
 N1-H1A = N1-H1B
 0.86 with sigma of 0.02
3. Uiso/Uaniso restraints and constraints
O3A \\sim O3B: within 2A with sigma of 0.04 and sigma for terminal atoms of 0.08
Uanis(O3A) \\sim Ueq, Uanis(O3B) \\sim Ueq: with sigma of 0.001 and sigma for
terminal atoms of 0.002
4. Others
 Sof(O3A)=1-FVAR(1)
 Sof(O3B)=FVAR(1)
5.a X=CH2 refined with riding coordinates:
 N7(H7A,H7B)
;
_olex2_submission_special_instructions 'No special instructions were received'

loop_
_space_group_symop_operation_xyz
'x, y, z'
'-x, -y, -z'

loop_
_atom_site_label
_atom_site_type_symbol
_atom_site_fract_x
_atom_site_fract_y
_atom_site_fract_z
_atom_site_U_iso_or_equiv
_atom_site_adp_type
_atom_site_occupancy
_atom_site_site_symmetry_order
_atom_site_calc_flag
_atom_site_refinement_flags_posn
_atom_site_refinement_flags_adp
_atom_site_refinement_flags_occupancy
_atom_site_disorder_assembly
_atom_site_disorder_group
O2 O 0.7092(3) 0.9506(2) 0.24472(9) 0.0490(3) Uani 1 1 d . . . . .
N3 N 0.1672(3) 0.4507(2) 0.27228(9) 0.0336(3) Uani 1 1 d . . . . .
O1 O 0.5238(3) 0.9718(2) 0.40010(9) 0.0571(4) Uani 1 1 d . . . . .
N8 N 0.5582(3) 0.8956(2) 0.31570(9) 0.0357(3) Uani 1 1 d . . . . .
N2 N 0.1272(3) 0.5161(2) 0.36942(9) 0.0370(3) Uani 1 1 d . . . . .
N7 N 0.5895(3) 0.7268(2) 0.11291(9) 0.0385(3) Uani 1 1 d . . . . .
H7A H 0.6785 0.8196 0.1145 0.046 Uiso 1 1 calc R . . . .
H7B H 0.5904 0.6704 0.0560 0.046 Uiso 1 1 calc R . . . .
N6 N 0.2898(3) 0.4080(2) 0.10931(10) 0.0375(3) Uani 1 1 d . . . . .
N4 N 0.0535(3) 0.3039(2) 0.24653(10) 0.0402(3) Uani 1 1 d . . . . .
N5 N 0.1318(3) 0.2812(2) 0.14826(10) 0.0406(3) Uani 1 1 d . . . . .
N1 N 0.2110(3) 0.7313(2) 0.47679(10) 0.0429(3) Uani 1 1 d D . . . .
O3B O 0.8757(11) 1.0545(11) 0.0356(3) 0.0448(11) Uani 0.653(19) 1 d . U P A 1
C1 C 0.3102(3) 0.5139(2) 0.18883(10) 0.0318(3) Uani 1 1 d . . . . .
C2 C 0.4521(3) 0.6712(2) 0.19743(10) 0.0308(3) Uani 1 1 d . . . . .
C3 C 0.4222(3) 0.7418(2) 0.29788(10) 0.0309(3) Uani 1 1 d . . . . .
C4 C 0.2531(3) 0.6632(2) 0.38178(10) 0.0326(3) Uani 1 1 d . . . . .
O3A O 0.953(2) 0.9805(18) 0.0524(5) 0.0452(16) Uani 0.347(19) 1 d . U P A 2
H3B H 0.979(6) 1.118(5) 0.069(2) 0.086(8) Uiso 1 1 d . . . . .
H1A H 0.113(4) 0.667(3) 0.5212(15) 0.052(5) Uiso 1 1 d D . . . .
H1B H 0.286(4) 0.824(3) 0.4929(18) 0.060(6) Uiso 1 1 d D . . . .

loop_
_atom_site_aniso_label
_atom_site_aniso_U_11
_atom_site_aniso_U_22
_atom_site_aniso_U_33
_atom_site_aniso_U_23
_atom_site_aniso_U_13
_atom_site_aniso_U_12
O2 0.0656(7) 0.0658(8) 0.0347(6) -0.0111(5) 0.0073(5) -0.0471(6)
N3 0.0446(6) 0.0360(6) 0.0271(6) -0.0089(4) 0.0026(5) -0.0214(5)
O1 0.0852(9) 0.0772(9) 0.0348(6) -0.0274(6) 0.0113(6) -0.0563(7)
N8 0.0460(6) 0.0422(6) 0.0272(6) -0.0088(5) 0.0004(5) -0.0241(5)
N2 0.0518(7) 0.0429(7) 0.0249(6) -0.0103(5) 0.0063(5) -0.0267(6)
N7 0.0511(7) 0.0503(7) 0.0257(6) -0.0112(5) 0.0054(5) -0.0312(6)
N6 0.0484(7) 0.0424(6) 0.0304(6) -0.0135(5) 0.0025(5) -0.0237(5)
N4 0.0541(7) 0.0419(7) 0.0367(7) -0.0121(5) 0.0027(6) -0.0299(6)
N5 0.0536(7) 0.0438(7) 0.0347(7) -0.0137(5) 0.0019(5) -0.0271(6)
N1 0.0610(8) 0.0525(8) 0.0273(7) -0.0141(5) 0.0089(6) -0.0340(6)
O3B 0.0467(15) 0.0522(19) 0.0438(14) -0.0187(11) 0.0021(10) -0.0233(14)
C1 0.0394(7) 0.0356(7) 0.0251(7) -0.0089(5) 0.0024(5) -0.0175(5)
C2 0.0361(6) 0.0344(7) 0.0259(7) -0.0067(5) -0.0002(5) -0.0160(5)
C3 0.0379(7) 0.0349(7) 0.0258(7) -0.0085(5) 0.0006(5) -0.0185(5)
C4 0.0402(7) 0.0344(7) 0.0264(7) -0.0069(5) 0.0016(5) -0.0158(5)
O3A 0.048(2) 0.048(2) 0.045(2) -0.0050(15) 0.0013(14) -0.0244(17)

loop_
_atom_type_symbol
_atom_type_description
_atom_type_scat_dispersion_real
_atom_type_scat_dispersion_imag
_atom_type_scat_source
C C 0.0181 0.0091 'International Tables Vol C Tables 4.2.6.8 and 6.1.1.4'
H H 0.0000 0.0000 'International Tables Vol C Tables 4.2.6.8 and 6.1.1.4'
N N 0.0311 0.0180 'International Tables Vol C Tables 4.2.6.8 and 6.1.1.4'
O O 0.0492 0.0322 'International Tables Vol C Tables 4.2.6.8 and 6.1.1.4'

loop_
_geom_angle_atom_site_label_1
_geom_angle_atom_site_label_2
_geom_angle_atom_site_label_3
_geom_angle
_geom_angle_site_symmetry_1
_geom_angle_site_symmetry_3
_geom_angle_publ_flag
N4 N3 N2 121.38(12) . . ?
C1 N3 N2 129.37(12) . . ?
C1 N3 N4 109.25(12) . . ?
O2 N8 C3 118.71(11) . . ?
O1 N8 O2 120.82(12) . . ?
O1 N8 C3 120.47(12) . . ?
C4 N2 N3 113.75(11) . . ?
C1 N6 N5 104.91(12) . . ?
N5 N4 N3 104.95(11) . . ?
N4 N5 N6 112.42(12) . . ?
N3 C1 C2 119.49(12) . . ?
N6 C1 N3 108.47(12) . . ?
N6 C1 C2 132.04(13) . . ?
N7 C2 C1 116.76(12) . . ?
N7 C2 C3 129.65(13) . . ?
C3 C2 C1 113.59(12) . . ?
N8 C3 C4 120.43(11) . . ?
C2 C3 N8 118.35(12) . . ?
C2 C3 C4 121.22(12) . . ?
N2 C4 C3 122.55(12) . . ?
N1 C4 N2 114.15(12) . . ?
N1 C4 C3 123.30(13) . . ?

loop_
_geom_bond_atom_site_label_1
_geom_bond_atom_site_label_2
_geom_bond_distance
_geom_bond_site_symmetry_2
_geom_bond_publ_flag
O2 N8 1.2302(16) . ?
N3 N2 1.3508(16) . ?
N3 N4 1.3428(17) . ?
N3 C1 1.3366(18) . ?
O1 N8 1.2265(16) . ?
N8 C3 1.4268(17) . ?
N2 C4 1.3329(18) . ?
N7 C2 1.3134(18) . ?
N6 N5 1.3423(18) . ?
N6 C1 1.3320(18) . ?
N4 N5 1.3064(18) . ?
N1 C4 1.3310(18) . ?
O3B O3B 1.507(7) 2_775 ?
C1 C2 1.4381(19) . ?
C2 C3 1.4080(18) . ?
C3 C4 1.4604(19) . ?
O3A O3A 1.412(11) 2_775 ?
